data_4110498
loop_
_publ_author_name
'Jonathan L. Sessler'
'Elisa Tomat'
'Vincent M. Lynch'

_publ_section_title
;
 Positive Homotropic Allosteric Binding of Silver(I) Cations in a Schiff
 Base Oligopyrrolic Macrocycle
;
_journal_name_full 'Journal of the American Chemical Society'
_journal_page_first 4184
_journal_page_last 4185
_journal_paper_doi 10.1021/ja0582004
_journal_volume 128
_journal_year 2006
_chemical_formula_sum 'C61 H82 Ag2 N8 O9'
_chemical_formula_weight 1287.09
_chemical_name_systematic
; 
 ? 
;
_space_group_IT_number 2
_symmetry_cell_setting triclinic
_symmetry_space_group_name_Hall '-P 1'
_symmetry_space_group_name_H-M 'P -1'
_atom_sites_solution_hydrogens geom
_atom_sites_solution_primary direct
_atom_sites_solution_secondary difmap
_audit_creation_method SHELXL-97
_cell_angle_alpha 103.526(1)
_cell_angle_beta 104.757(1)
_cell_angle_gamma 94.708(1)
_cell_formula_units_Z 2
_cell_length_a 14.0709(2)
_cell_length_b 14.4030(2)
_cell_length_c 16.1673(3)
_cell_measurement_temperature 153(2)
_cell_volume 3045.40(9)
_computing_cell_refinement 'Collect software, Nonius B.V. 1998'
_computing_data_collection 'Collect software, Nonius B.V. 1998'
_computing_data_reduction
;
DENZO and Scalepack (Otwinoski and Minor, 1997)
;
_computing_molecular_graphics 'XP SHELXTL/PC, Siemens Analytical'
_computing_structure_refinement 'XL SHELXTL/PC, Siemens Analytical'
_computing_structure_solution
;

SIR97 - Altomare A., Burla M.C., Camalli M., Cascarano G.L., Giacovazzo C., 
Guagliardi A., Moliterni A.G.G., Polidori G.,Spagna R.
;
_diffrn_ambient_temperature 153(2)
_diffrn_measured_fraction_theta_full 0.992
_diffrn_measured_fraction_theta_max 0.992
_diffrn_measurement_device_type 'Nonius Kappa CCD'
_diffrn_measurement_method \w-scans
_diffrn_radiation_monochromator graphite
_diffrn_radiation_source 'fine-focus sealed tube'
_diffrn_radiation_type MoK\a
_diffrn_radiation_wavelength 0.71073
_diffrn_reflns_av_R_equivalents 0.0000
_diffrn_reflns_av_sigmaI/netI 0.1208
_diffrn_reflns_limit_h_max 17
_diffrn_reflns_limit_h_min -18
_diffrn_reflns_limit_k_max 18
_diffrn_reflns_limit_k_min -18
_diffrn_reflns_limit_l_max 20
_diffrn_reflns_limit_l_min 0
_diffrn_reflns_number 13844
_diffrn_reflns_theta_full 27.48
_diffrn_reflns_theta_max 27.48
_diffrn_reflns_theta_min 2.94
_exptl_absorpt_coefficient_mu 0.704
_exptl_absorpt_correction_T_max 0.953
_exptl_absorpt_correction_T_min 0.736
_exptl_absorpt_correction_type gaussian
_exptl_absorpt_process_details 'XPrep SHELXTL/PC, Siemens Analytical'
_exptl_crystal_colour red-orange
_exptl_crystal_density_diffrn 1.404
_exptl_crystal_description needles
_exptl_crystal_F_000 1340
_exptl_crystal_size_max 0.59
_exptl_crystal_size_mid 0.09
_exptl_crystal_size_min 0.08
_refine_diff_density_max 0.980
_refine_diff_density_min -0.770
_refine_diff_density_rms 0.119
_refine_ls_extinction_method none
_refine_ls_goodness_of_fit_ref 1.459
_refine_ls_hydrogen_treatment constr
_refine_ls_matrix_type full
_refine_ls_number_parameters 658
_refine_ls_number_reflns 13844
_refine_ls_number_restraints 439
_refine_ls_restrained_S_all 1.450
_refine_ls_R_factor_all 0.1295
_refine_ls_R_factor_gt 0.0563
_refine_ls_shift/su_max 0.001
_refine_ls_shift/su_mean 0.000
_refine_ls_structure_factor_coef Fsqd
_refine_ls_weighting_details 'calc w=1/[\s^2^(Fo^2^)+(0.0200P)^2^] where P=(Fo^2^+2Fc^2^)/3'
_refine_ls_weighting_scheme calc
_refine_ls_wR_factor_gt 0.1131
_refine_ls_wR_factor_ref 0.1222
_reflns_number_gt 7277
_reflns_number_total 13844
_reflns_threshold_expression >2sigma(I)
_cod_data_source_file ja0582004si20051202_122539.cif
_cod_data_source_block agusa
_cod_original_cell_volume 3045.39(8)
_cod_database_code 4110498

loop_
_symmetry_equiv_pos_as_xyz
'x, y, z'
'-x, -y, -z'

loop_
_atom_site_label
_atom_site_type_symbol
_atom_site_fract_x
_atom_site_fract_y
_atom_site_fract_z
_atom_site_U_iso_or_equiv
_atom_site_adp_type
_atom_site_occupancy
_atom_site_symmetry_multiplicity
_atom_site_calc_flag
_atom_site_refinement_flags
_atom_site_disorder_assembly
_atom_site_disorder_group
Ag1 Ag 0.88480(3) 0.08448(2) 0.59354(2) 0.04053(13) Uani 1 1 d U . .
O1A O 0.8665(3) -0.0188(3) 0.4413(3) 0.0710(12) Uani 1 1 d U . .
O2A O 0.9334(2) 0.1359(2) 0.4783(2) 0.0491(9) Uani 1 1 d U . .
C1A C 0.9070(4) 0.0472(3) 0.3290(3) 0.0527(15) Uani 1 1 d U . .
H1AA H 0.8828 -0.0179 0.2935 0.079 Uiso 1 1 d R . .
H1AB H 0.9745 0.0646 0.3292 0.079 Uiso 1 1 d R . .
H1AC H 0.8664 0.0902 0.3047 0.079 Uiso 1 1 d R . .
C2A C 0.9031(3) 0.0546(3) 0.4218(3) 0.0378(12) Uani 1 1 d U . .
N1 N 1.1029(3) 0.2323(2) 0.6367(2) 0.0315(9) Uani 1 1 d U . .
H1N H 1.0506 0.1916 0.5971 0.038 Uiso 1 1 d R . .
N2 N 0.9646(3) 0.1780(2) 0.7379(2) 0.0321(9) Uani 1 1 d U . .
N3 N 0.8366(3) 0.0070(2) 0.6875(2) 0.0305(9) Uani 1 1 d U . .
N4 N 0.8194(2) -0.1600(2) 0.5255(2) 0.0289(9) Uani 1 1 d U . .
H4N H 0.8293 -0.1054 0.5090 0.035 Uiso 1 1 d R . .
C1 C 1.1829(3) 0.2724(3) 0.6168(3) 0.0310(11) Uani 1 1 d U . .
C2 C 1.2469(3) 0.3313(3) 0.6949(3) 0.0339(12) Uani 1 1 d U . .
C3 C 1.2038(3) 0.3269(3) 0.7640(3) 0.0345(12) Uani 1 1 d U . .
C4 C 1.1144(3) 0.2644(3) 0.7270(3) 0.0283(11) Uani 1 1 d U . .
C5 C 1.0475(3) 0.2366(3) 0.7723(3) 0.0328(11) Uani 1 1 d U . .
H5 H 1.0656 0.2635 0.8353 0.039 Uiso 1 1 d R . .
C6 C 0.9044(3) 0.1607(3) 0.7928(3) 0.0301(11) Uani 1 1 d U . .
C7 C 0.9065(3) 0.2287(3) 0.8694(3) 0.0338(11) Uani 1 1 d U . .
H7 H 0.9511 0.2886 0.8876 0.041 Uiso 1 1 d R . .
C8 C 0.8464(3) 0.2129(3) 0.9216(3) 0.0383(12) Uani 1 1 d U . .
C9 C 0.7807(3) 0.1245(3) 0.8951(3) 0.0359(12) Uani 1 1 d U . .
C10 C 0.7773(3) 0.0567(3) 0.8179(3) 0.0313(11) Uani 1 1 d U . .
H10 H 0.7315 -0.0023 0.7996 0.038 Uiso 1 1 d R . .
C11 C 0.8389(3) 0.0741(3) 0.7667(3) 0.0272(10) Uani 1 1 d U . .
C12 C 0.8178(3) -0.0839(3) 0.6812(3) 0.0331(11) Uani 1 1 d U . .
H12 H 0.8085 -0.0994 0.7335 0.040 Uiso 1 1 d R . .
C13 C 0.8113(3) -0.1642(3) 0.6075(3) 0.0286(11) Uani 1 1 d U . .
C14 C 0.7951(3) -0.2619(3) 0.6064(3) 0.0303(11) Uani 1 1 d U . .
C15 C 0.7941(3) -0.3173(3) 0.5229(3) 0.0286(11) Uani 1 1 d U . .
C16 C 0.8098(3) -0.2526(3) 0.4735(3) 0.0312(11) Uani 1 1 d U . .
C17 C 1.3476(3) 0.3832(3) 0.7039(3) 0.0477(14) Uani 1 1 d U . .
H17A H 1.3586 0.3741 0.6465 0.072 Uiso 1 1 d R . .
H17B H 1.3502 0.4508 0.7300 0.072 Uiso 1 1 d R . .
H17C H 1.3981 0.3584 0.7413 0.072 Uiso 1 1 d R . .
C18 C 1.2440(3) 0.3846(3) 0.8578(3) 0.0371(12) Uani 1 1 d U . .
H18A H 1.3152 0.3978 0.8725 0.044 Uiso 1 1 d R . .
H18B H 1.2272 0.3461 0.8946 0.044 Uiso 1 1 d R . .
C19 C 1.2023(4) 0.4804(3) 0.8789(3) 0.0462(13) Uani 1 1 d U . .
H19A H 1.2295 0.5144 0.9404 0.069 Uiso 1 1 d R . .
H19B H 1.2200 0.5192 0.8428 0.069 Uiso 1 1 d R . .
H19C H 1.1312 0.4671 0.8651 0.069 Uiso 1 1 d R . .
O20 O 0.8464(2) 0.2906(2) 0.9926(2) 0.0509(9) Uani 1 1 d U . .
C21 C 0.8801(5) 0.2775(4) 1.0772(4) 0.0774(19) Uani 1 1 d U . .
H21A H 0.8770 0.3345 1.1206 0.116 Uiso 1 1 d R . .
H21B H 0.8395 0.2233 1.0823 0.116 Uiso 1 1 d R . .
H21C H 0.9477 0.2654 1.0871 0.116 Uiso 1 1 d R . .
O22 O 0.7217(2) 0.1161(2) 0.9505(2) 0.0482(9) Uani 1 1 d U . .
C23 C 0.6484(4) 0.0347(4) 0.9207(3) 0.0559(15) Uani 1 1 d U . .
H23A H 0.6113 0.0353 0.9631 0.084 Uiso 1 1 d R . .
H23B H 0.6043 0.0350 0.8647 0.084 Uiso 1 1 d R . .
H23C H 0.6796 -0.0223 0.9138 0.084 Uiso 1 1 d R . .
C24 C 0.7878(3) -0.2996(3) 0.6835(3) 0.0425(13) Uani 1 1 d U . .
H24A H 0.7566 -0.3658 0.6629 0.051 Uiso 1 1 d R . .
H24B H 0.7471 -0.2628 0.7138 0.051 Uiso 1 1 d R . .
C25 C 0.8892(4) -0.2939(4) 0.7502(3) 0.0630(16) Uani 1 1 d U . .
H25A H 0.8827 -0.3179 0.7994 0.094 Uiso 1 1 d R . .
H25B H 0.9296 -0.3314 0.7200 0.094 Uiso 1 1 d R . .
H25C H 0.9199 -0.2275 0.7714 0.094 Uiso 1 1 d R . .
C26 C 0.7837(3) -0.4260(3) 0.4909(3) 0.0431(13) Uani 1 1 d U . .
H26A H 0.7729 -0.4543 0.5365 0.065 Uiso 1 1 d R . .
H26B H 0.7285 -0.4495 0.4385 0.065 Uiso 1 1 d R . .
H26C H 0.8437 -0.4431 0.4775 0.065 Uiso 1 1 d R . .
Ag2 Ag 0.66398(3) 0.10192(2) 0.59529(2) 0.03746(12) Uani 1 1 d U . .
O1B O 0.5821(2) -0.0641(2) 0.6124(2) 0.0454(9) Uani 1 1 d U . .
O2B O 0.6163(2) -0.0382(2) 0.4915(2) 0.0482(9) Uani 1 1 d U . .
C1B C 0.5530(3) -0.1967(3) 0.4851(3) 0.0471(14) Uani 1 1 d U . .
H1BA H 0.5298 -0.2313 0.5220 0.071 Uiso 1 1 d R . .
H1BB H 0.6089 -0.2229 0.4702 0.071 Uiso 1 1 d R . .
H1BC H 0.5007 -0.2030 0.4319 0.071 Uiso 1 1 d R . .
C2B C 0.5836(3) -0.0929(3) 0.5337(3) 0.0338(12) Uani 1 1 d U . .
N1' N 0.6503(2) 0.0797(2) 0.3772(2) 0.0290(9) Uani 1 1 d U . .
H1'N H 0.6452 0.0512 0.4202 0.035 Uiso 1 1 d R . .
N2' N 0.7413(2) 0.2261(2) 0.5524(2) 0.0269(9) Uani 1 1 d U . .
N3' N 0.6772(3) 0.2347(2) 0.7021(2) 0.0281(9) Uani 1 1 d U . .
N4' N 0.5123(2) 0.0950(2) 0.7197(2) 0.0283(9) Uani 1 1 d U . .
H4'N H 0.5351 0.0616 0.6762 0.034 Uiso 1 1 d R . .
C1' C 0.6172(3) 0.0378(3) 0.2890(3) 0.0287(11) Uani 1 1 d U . .
C2' C 0.6397(3) 0.1043(3) 0.2439(3) 0.0351(12) Uani 1 1 d U . .
C3' C 0.6882(3) 0.1894(3) 0.3084(3) 0.0351(12) Uani 1 1 d U A .
C4' C 0.6932(3) 0.1736(3) 0.3914(3) 0.0297(11) Uani 1 1 d U . .
C5' C 0.7362(3) 0.2417(3) 0.4768(3) 0.0314(11) Uani 1 1 d U . .
H5' H 0.7648 0.3047 0.4771 0.038 Uiso 1 1 d R . .
C6' C 0.7882(3) 0.3008(3) 0.6306(3) 0.0279(11) Uani 1 1 d U . .
C7' C 0.8705(3) 0.3678(3) 0.6351(3) 0.0274(10) Uani 1 1 d U . .
H7' H 0.8944 0.3625 0.5839 0.033 Uiso 1 1 d R . .
C8' C 0.9167(3) 0.4387(3) 0.7105(3) 0.0296(11) Uani 1 1 d U . .
C9' C 0.8800(3) 0.4463(3) 0.7855(3) 0.0306(11) Uani 1 1 d U . .
C10' C 0.8016(3) 0.3812(3) 0.7814(3) 0.0306(11) Uani 1 1 d U . .
H10' H 0.7776 0.3861 0.8326 0.037 Uiso 1 1 d R . .
C11' C 0.7554(3) 0.3077(3) 0.7045(3) 0.0268(11) Uani 1 1 d U . .
C12' C 0.6252(3) 0.2525(3) 0.7584(3) 0.0296(11) Uani 1 1 d U . .
H12' H 0.6408 0.3162 0.7981 0.036 Uiso 1 1 d R . .
C13' C 0.5483(3) 0.1893(3) 0.7691(3) 0.0275(11) Uani 1 1 d U . .
C14' C 0.4938(3) 0.2144(3) 0.8295(3) 0.0315(11) Uani 1 1 d U . .
C15' C 0.4214(3) 0.1344(3) 0.8157(3) 0.0321(11) Uani 1 1 d U . .
C16' C 0.4357(3) 0.0615(3) 0.7483(3) 0.0294(11) Uani 1 1 d U . .
C17' C 0.6140(4) 0.0901(3) 0.1441(3) 0.0556(15) Uani 1 1 d U . .
H17D H 0.5821 0.0251 0.1140 0.083 Uiso 1 1 d R . .
H17E H 0.5699 0.1345 0.1281 0.083 Uiso 1 1 d R . .
H17F H 0.6736 0.1025 0.1274 0.083 Uiso 1 1 d R . .
C18' C 0.7291(4) 0.2815(3) 0.2904(3) 0.0557(16) Uani 1 1 d DU . .
H18E H 0.7644 0.3261 0.3462 0.067 Uiso 0.28 1 d PR A .
H18F H 0.6743 0.3101 0.2631 0.067 Uiso 0.28 1 d PR . .
H18C H 0.7551 0.2652 0.2403 0.067 Uiso 0.72 1 d PR . .
H18D H 0.7830 0.3159 0.3409 0.067 Uiso 0.72 1 d PR . .
C19' C 0.6560(6) 0.3468(5) 0.2746(6) 0.070(2) Uani 0.72 1 d PDU A 1
H19G H 0.6859 0.4038 0.2643 0.104 Uiso 0.72 1 d PR A 1
H19H H 0.6025 0.3135 0.2233 0.104 Uiso 0.72 1 d PR A 1
H19I H 0.6307 0.3648 0.3250 0.104 Uiso 0.72 1 d PR A 1
C19A C 0.8049(16) 0.2698(17) 0.2431(16) 0.118(9) Uani 0.28 1 d PDU A 2
H19D H 0.8277 0.3309 0.2351 0.176 Uiso 0.28 1 d PR A 2
H19E H 0.8609 0.2428 0.2705 0.176 Uiso 0.28 1 d PR A 2
H19F H 0.7698 0.2266 0.1865 0.176 Uiso 0.28 1 d PR A 2
O20' O 0.9967(2) 0.50381(19) 0.7218(2) 0.0387(8) Uani 1 1 d U . .
C21' C 1.0425(3) 0.4903(3) 0.6517(3) 0.0433(13) Uani 1 1 d U . .
H21D H 1.0981 0.5405 0.6666 0.065 Uiso 1 1 d R . .
H21E H 1.0653 0.4286 0.6441 0.065 Uiso 1 1 d R . .
H21F H 0.9956 0.4922 0.5976 0.065 Uiso 1 1 d R . .
O22' O 0.9321(2) 0.5181(2) 0.8596(2) 0.0400(8) Uani 1 1 d U . .
C23' C 0.8938(4) 0.5320(3) 0.9343(3) 0.0481(14) Uani 1 1 d U . .
H23D H 0.9358 0.5837 0.9817 0.072 Uiso 1 1 d R . .
H23E H 0.8279 0.5479 0.9181 0.072 Uiso 1 1 d R . .
H23F H 0.8918 0.4738 0.9535 0.072 Uiso 1 1 d R . .
C24' C 0.5113(3) 0.3072(3) 0.9000(3) 0.0392(12) Uani 1 1 d U . .
H24C H 0.4493 0.3192 0.9119 0.047 Uiso 1 1 d R . .
H24D H 0.5350 0.3594 0.8794 0.047 Uiso 1 1 d R . .
C25' C 0.5869(4) 0.3043(4) 0.9872(3) 0.0608(16) Uani 1 1 d U . .
H25D H 0.5963 0.3643 1.0314 0.091 Uiso 1 1 d R . .
H25E H 0.5627 0.2526 1.0082 0.091 Uiso 1 1 d R . .
H25F H 0.6491 0.2931 0.9754 0.091 Uiso 1 1 d R . .
C26' C 0.3400(3) 0.1303(3) 0.8591(3) 0.0454(13) Uani 1 1 d U . .
H26D H 0.3013 0.0671 0.8381 0.068 Uiso 1 1 d R . .
H26E H 0.3687 0.1449 0.9221 0.068 Uiso 1 1 d R . .
H26F H 0.2980 0.1772 0.8455 0.068 Uiso 1 1 d R . .
O1W O 0.9585(3) 0.3109(2) 0.4456(3) 0.0658(11) Uani 1 1 d U . .
O2W O 0.5816(3) -0.1708(3) 0.7281(3) 0.0762(12) Uani 1 1 d U . .

loop_
_atom_site_aniso_label
_atom_site_aniso_U_11
_atom_site_aniso_U_22
_atom_site_aniso_U_33
_atom_site_aniso_U_23
_atom_site_aniso_U_13
_atom_site_aniso_U_12
Ag1 0.0536(3) 0.0369(2) 0.0298(2) 0.00356(18) 0.0164(2) 0.00011(18)
O1A 0.081(3) 0.072(3) 0.064(3) 0.042(2) 0.008(2) 0.005(2)
O2A 0.056(2) 0.044(2) 0.036(2) -0.0004(18) 0.0001(18) 0.0153(17)
C1A 0.059(4) 0.064(3) 0.030(3) 0.005(3) 0.008(3) 0.019(3)
C2A 0.040(3) 0.044(3) 0.036(3) 0.013(3) 0.016(2) 0.020(2)
N1 0.033(2) 0.0237(19) 0.033(2) 0.0013(17) 0.0071(19) 0.0009(16)
N2 0.041(2) 0.0253(19) 0.026(2) 0.0038(17) 0.0043(19) 0.0090(18)
N3 0.030(2) 0.027(2) 0.033(2) 0.0046(18) 0.0089(18) 0.0051(17)
N4 0.032(2) 0.025(2) 0.028(2) 0.0054(18) 0.0078(18) 0.0035(16)
C1 0.033(3) 0.022(2) 0.037(3) 0.005(2) 0.011(2) 0.008(2)
C2 0.031(3) 0.027(2) 0.038(3) 0.001(2) 0.005(2) 0.004(2)
C3 0.032(3) 0.033(2) 0.029(3) -0.004(2) 0.003(2) 0.005(2)
C4 0.033(3) 0.022(2) 0.024(3) -0.001(2) 0.004(2) 0.003(2)
C5 0.039(3) 0.029(2) 0.026(3) 0.001(2) 0.006(2) 0.008(2)
C6 0.037(3) 0.036(3) 0.018(3) 0.007(2) 0.007(2) 0.016(2)
C7 0.030(3) 0.035(3) 0.032(3) 0.002(2) 0.005(2) 0.010(2)
C8 0.038(3) 0.044(3) 0.025(3) -0.001(2) 0.003(2) 0.017(2)
C9 0.033(3) 0.047(3) 0.033(3) 0.015(2) 0.012(2) 0.015(2)
C10 0.031(3) 0.035(2) 0.029(3) 0.006(2) 0.009(2) 0.012(2)
C11 0.036(3) 0.023(2) 0.022(3) 0.002(2) 0.009(2) 0.009(2)
C12 0.034(3) 0.039(3) 0.028(3) 0.010(2) 0.009(2) 0.012(2)
C13 0.028(3) 0.026(2) 0.029(3) 0.005(2) 0.005(2) 0.0033(19)
C14 0.025(3) 0.032(2) 0.034(3) 0.012(2) 0.007(2) 0.007(2)
C15 0.028(3) 0.020(2) 0.038(3) 0.007(2) 0.010(2) 0.0043(19)
C16 0.026(3) 0.026(2) 0.035(3) 0.000(2) 0.006(2) 0.005(2)
C17 0.037(3) 0.052(3) 0.045(3) 0.001(3) 0.009(3) -0.006(2)
C18 0.037(3) 0.036(3) 0.030(3) 0.003(2) 0.003(2) 0.001(2)
C19 0.053(3) 0.040(3) 0.034(3) -0.003(2) 0.007(3) 0.004(2)
O20 0.062(2) 0.054(2) 0.032(2) -0.0045(18) 0.0166(18) 0.0177(18)
C21 0.096(5) 0.084(4) 0.044(4) 0.007(3) 0.008(3) 0.030(4)
O22 0.044(2) 0.062(2) 0.038(2) 0.0073(18) 0.0163(18) 0.0064(18)
C23 0.052(3) 0.076(4) 0.044(3) 0.019(3) 0.020(3) 0.004(3)
C24 0.048(3) 0.039(3) 0.043(3) 0.011(2) 0.018(3) 0.005(2)
C25 0.082(4) 0.059(3) 0.054(4) 0.023(3) 0.018(3) 0.023(3)
C26 0.046(3) 0.032(3) 0.050(3) 0.008(2) 0.016(3) 0.001(2)
Ag2 0.0439(2) 0.0281(2) 0.0362(2) 0.00223(17) 0.01258(19) -0.00396(16)
O1B 0.051(2) 0.046(2) 0.043(2) 0.0044(17) 0.0242(18) 0.0152(16)
O2B 0.056(2) 0.0243(17) 0.059(2) 0.0116(17) 0.0067(19) 0.0032(16)
C1B 0.040(3) 0.041(3) 0.051(3) 0.007(3) 0.002(3) 0.008(2)
C2B 0.028(3) 0.015(2) 0.051(3) 0.005(2) 0.003(2) 0.0029(19)
N1' 0.030(2) 0.031(2) 0.026(2) 0.0076(18) 0.0105(18) 0.0018(17)
N2' 0.027(2) 0.0247(19) 0.026(2) 0.0027(18) 0.0074(18) -0.0010(16)
N3' 0.031(2) 0.0285(19) 0.026(2) 0.0074(17) 0.0085(18) 0.0043(17)
N4' 0.028(2) 0.032(2) 0.025(2) 0.0034(17) 0.0100(17) 0.0021(16)
C1' 0.030(3) 0.033(2) 0.025(3) 0.008(2) 0.012(2) 0.004(2)
C2' 0.045(3) 0.035(3) 0.024(3) 0.010(2) 0.009(2) -0.001(2)
C3' 0.041(3) 0.032(3) 0.031(3) 0.010(2) 0.010(2) -0.003(2)
C4' 0.030(3) 0.023(2) 0.031(3) 0.002(2) 0.008(2) -0.005(2)
C5' 0.027(3) 0.028(2) 0.039(3) 0.012(2) 0.008(2) -0.001(2)
C6' 0.029(3) 0.026(2) 0.026(3) 0.003(2) 0.005(2) 0.008(2)
C7' 0.029(3) 0.025(2) 0.029(3) 0.009(2) 0.008(2) 0.004(2)
C8' 0.028(3) 0.019(2) 0.040(3) 0.006(2) 0.008(2) 0.002(2)
C9' 0.034(3) 0.021(2) 0.032(3) 0.002(2) 0.006(2) 0.002(2)
C10' 0.031(3) 0.028(2) 0.033(3) 0.005(2) 0.011(2) 0.007(2)
C11' 0.022(2) 0.022(2) 0.032(3) 0.004(2) 0.006(2) -0.0030(19)
C12' 0.034(3) 0.022(2) 0.027(3) 0.002(2) 0.002(2) 0.006(2)
C13' 0.032(3) 0.021(2) 0.027(3) 0.003(2) 0.007(2) 0.0023(19)
C14' 0.032(3) 0.030(2) 0.030(3) 0.004(2) 0.008(2) 0.005(2)
C15' 0.029(3) 0.031(2) 0.035(3) 0.004(2) 0.013(2) 0.004(2)
C16' 0.027(3) 0.036(3) 0.025(3) 0.010(2) 0.006(2) 0.003(2)
C17' 0.083(4) 0.048(3) 0.035(3) 0.013(3) 0.017(3) 0.000(3)
C18' 0.074(4) 0.042(3) 0.040(3) 0.008(3) 0.007(3) -0.019(3)
C19' 0.082(5) 0.047(4) 0.088(6) 0.030(4) 0.026(5) 0.008(4)
C19A 0.128(12) 0.117(12) 0.119(12) 0.040(9) 0.059(9) -0.018(8)
O20' 0.0341(19) 0.0316(17) 0.045(2) 0.0003(15) 0.0143(17) -0.0048(15)
C21' 0.041(3) 0.036(3) 0.050(3) 0.008(2) 0.015(3) -0.002(2)
O22' 0.039(2) 0.0366(18) 0.036(2) -0.0040(16) 0.0113(17) -0.0074(15)
C23' 0.043(3) 0.044(3) 0.041(3) -0.010(3) 0.007(3) -0.004(2)
C24' 0.038(3) 0.035(3) 0.046(3) 0.002(2) 0.024(3) 0.004(2)
C25' 0.061(4) 0.054(3) 0.051(4) -0.015(3) 0.010(3) 0.015(3)
C26' 0.045(3) 0.042(3) 0.049(3) -0.002(2) 0.028(3) -0.001(2)
O1W 0.058(2) 0.057(2) 0.076(3) 0.016(2) 0.011(2) 0.0101(19)
O2W 0.086(3) 0.092(3) 0.069(3) 0.038(2) 0.031(2) 0.045(2)

loop_
_atom_type_symbol
_atom_type_description
_atom_type_scat_dispersion_real
_atom_type_scat_dispersion_imag
_atom_type_scat_source
C C 0.0033 0.0016 'International Tables Vol C Tables 4.2.6.8 and 6.1.1.4'
H H 0.0000 0.0000 'International Tables Vol C Tables 4.2.6.8 and 6.1.1.4'
N N 0.0061 0.0033 'International Tables Vol C Tables 4.2.6.8 and 6.1.1.4'
O O 0.0106 0.0060 'International Tables Vol C Tables 4.2.6.8 and 6.1.1.4'
Ag Ag -0.8971 1.1015 'International Tables Vol C Tables 4.2.6.8 and 6.1.1.4'

loop_
_geom_angle_atom_site_label_1
_geom_angle_atom_site_label_2
_geom_angle_atom_site_label_3
_geom_angle
_geom_angle_site_symmetry_3
N3 Ag1 N2 73.04(12) .
N3 Ag1 O2A 169.33(11) .
N2 Ag1 O2A 115.64(12) .
N3 Ag1 O1A 115.46(12) .
N2 Ag1 O1A 158.34(13) .
O2A Ag1 O1A 54.18(11) .
C2A O1A Ag1 89.2(3) .
C2A O2A Ag1 94.5(3) .
C2A C1A H1AA 109.5 .
C2A C1A H1AB 109.5 .
H1AA C1A H1AB 109.5 .
C2A C1A H1AC 109.5 .
H1AA C1A H1AC 109.5 .
H1AB C1A H1AC 109.5 .
O2A C2A O1A 122.0(5) .
O2A C2A C1A 118.0(4) .
O1A C2A C1A 119.9(5) .
C1 N1 C4 109.7(4) .
C1 N1 H1N 124.9 .
C4 N1 H1N 125.4 .
C5 N2 C6 119.7(4) .
C5 N2 Ag1 132.7(3) .
C6 N2 Ag1 107.7(3) .
C12 N3 C11 119.1(4) .
C12 N3 Ag1 130.5(3) .
C11 N3 Ag1 110.1(2) .
C13 N4 C16 108.8(3) .
C13 N4 H4N 125.2 .
C16 N4 H4N 126.0 .
N1 C1 C2 107.8(4) .
N1 C1 C16 121.8(4) 2_756
C2 C1 C16 130.4(4) 2_756
C1 C2 C3 107.7(4) .
C1 C2 C17 125.2(4) .
C3 C2 C17 126.9(4) .
C4 C3 C2 107.6(4) .
C4 C3 C18 126.7(4) .
C2 C3 C18 125.6(4) .
N1 C4 C3 107.2(4) .
N1 C4 C5 125.8(4) .
C3 C4 C5 127.0(4) .
N2 C5 C4 127.0(4) .
N2 C5 H5 116.1 .
C4 C5 H5 116.9 .
C7 C6 C11 119.3(4) .
C7 C6 N2 121.7(4) .
C11 C6 N2 119.0(4) .
C8 C7 C6 121.7(4) .
C8 C7 H7 118.6 .
C6 C7 H7 119.7 .
C7 C8 O20 117.0(4) .
C7 C8 C9 118.7(4) .
O20 C8 C9 123.8(4) .
C10 C9 O22 125.5(4) .
C10 C9 C8 119.8(4) .
O22 C9 C8 114.6(4) .
C9 C10 C11 120.4(4) .
C9 C10 H10 119.3 .
C11 C10 H10 120.3 .
C10 C11 C6 120.1(4) .
C10 C11 N3 121.7(4) .
C6 C11 N3 118.3(4) .
N3 C12 C13 128.6(4) .
N3 C12 H12 115.2 .
C13 C12 H12 116.1 .
N4 C13 C14 107.6(4) .
N4 C13 C12 126.6(4) .
C14 C13 C12 125.8(4) .
C15 C14 C13 108.2(4) .
C15 C14 C24 126.0(4) .
C13 C14 C24 125.7(4) .
C14 C15 C16 106.8(4) .
C14 C15 C26 128.0(4) .
C16 C15 C26 125.1(4) .
N4 C16 C15 108.6(4) .
N4 C16 C1 122.1(4) 2_756
C15 C16 C1 129.3(4) 2_756
C2 C17 H17A 109.7 .
C2 C17 H17B 108.8 .
H17A C17 H17B 109.5 .
C2 C17 H17C 109.8 .
H17A C17 H17C 109.5 .
H17B C17 H17C 109.5 .
C3 C18 C19 114.0(4) .
C3 C18 H18A 109.4 .
C19 C18 H18A 109.3 .
C3 C18 H18B 107.9 .
C19 C18 H18B 108.0 .
H18A C18 H18B 108.0 .
C18 C19 H19A 110.9 .
C18 C19 H19B 108.1 .
H19A C19 H19B 109.5 .
C18 C19 H19C 109.4 .
H19A C19 H19C 109.5 .
H19B C19 H19C 109.5 .
C21 O20 C8 116.4(4) .
O20 C21 H21A 109.7 .
O20 C21 H21B 109.7 .
H21A C21 H21B 109.5 .
O20 C21 H21C 109.0 .
H21A C21 H21C 109.5 .
H21B C21 H21C 109.5 .
C9 O22 C23 115.8(4) .
O22 C23 H23A 109.8 .
O22 C23 H23B 109.5 .
H23A C23 H23B 109.5 .
O22 C23 H23C 109.1 .
H23A C23 H23C 109.5 .
H23B C23 H23C 109.5 .
C14 C24 C25 113.2(4) .
C14 C24 H24A 109.8 .
C25 C24 H24A 108.2 .
C14 C24 H24B 108.9 .
C25 C24 H24B 108.5 .
H24A C24 H24B 108.1 .
C24 C25 H25A 111.8 .
C24 C25 H25B 108.4 .
H25A C25 H25B 109.5 .
C24 C25 H25C 108.2 .
H25A C25 H25C 109.5 .
H25B C25 H25C 109.5 .
C15 C26 H26A 109.4 .
C15 C26 H26B 109.9 .
H26A C26 H26B 109.5 .
C15 C26 H26C 109.1 .
H26A C26 H26C 109.5 .
H26B C26 H26C 109.5 .
N3' Ag2 O2B 166.97(12) .
N3' Ag2 N2' 74.69(12) .
O2B Ag2 N2' 114.63(12) .
N3' Ag2 Ag1 104.00(9) .
O2B Ag2 Ag1 88.51(8) .
N2' Ag2 Ag1 65.64(8) .
C2B O2B Ag2 101.4(3) .
C2B C1B H1BA 109.5 .
C2B C1B H1BB 109.5 .
H1BA C1B H1BB 109.5 .
C2B C1B H1BC 109.5 .
H1BA C1B H1BC 109.5 .
H1BB C1B H1BC 109.5 .
O1B C2B O2B 123.5(4) .
O1B C2B C1B 120.5(4) .
O2B C2B C1B 115.8(5) .
C1' N1' C4' 109.2(3) .
C1' N1' H1'N 125.8 .
C4' N1' H1'N 125.1 .
C5' N2' C6' 119.3(3) .
C5' N2' Ag2 132.7(3) .
C6' N2' Ag2 107.2(3) .
C12' N3' C11' 119.8(4) .
C12' N3' Ag2 128.8(3) .
C11' N3' Ag2 111.4(3) .
C16' N4' C13' 108.0(3) .
C16' N4' H4'N 126.1 .
C13' N4' H4'N 125.9 .
N1' C1' C2' 109.0(4) .
N1' C1' C16' 122.7(4) 2_656
C2' C1' C16' 128.3(4) 2_656
C1' C2' C3' 106.8(4) .
C1' C2' C17' 127.5(4) .
C3' C2' C17' 125.7(4) .
C4' C3' C2' 107.6(4) .
C4' C3' C18' 126.7(4) .
C2' C3' C18' 125.6(4) .
N1' C4' C3' 107.5(4) .
N1' C4' C5' 125.6(4) .
C3' C4' C5' 127.0(4) .
N2' C5' C4' 126.5(4) .
N2' C5' H5' 116.6 .
C4' C5' H5' 117.0 .
C11' C6' N2' 119.7(4) .
C11' C6' C7' 118.8(4) .
N2' C6' C7' 121.5(4) .
C8' C7' C6' 121.6(4) .
C8' C7' H7' 119.4 .
C6' C7' H7' 119.1 .
O20' C8' C7' 125.8(4) .
O20' C8' C9' 115.4(4) .
C7' C8' C9' 118.8(4) .
C10' C9' O22' 125.1(4) .
C10' C9' C8' 119.5(4) .
O22' C9' C8' 115.2(4) .
C9' C10' C11' 121.5(4) .
C9' C10' H10' 119.3 .
C11' C10' H10' 119.2 .
C6' C11' C10' 119.7(4) .
C6' C11' N3' 118.7(4) .
C10' C11' N3' 121.5(4) .
N3' C12' C13' 128.3(4) .
N3' C12' H12' 115.8 .
C13' C12' H12' 115.9 .
N4' C13' C14' 108.4(4) .
N4' C13' C12' 126.5(4) .
C14' C13' C12' 125.1(4) .
C13' C14' C15' 107.7(4) .
C13' C14' C24' 126.8(4) .
C15' C14' C24' 125.5(4) .
C16' C15' C14' 106.6(4) .
C16' C15' C26' 126.2(4) .
C14' C15' C26' 127.1(4) .
N4' C16' C15' 109.3(4) .
N4' C16' C1' 121.9(4) 2_656
C15' C16' C1' 128.8(4) 2_656
C2' C17' H17D 109.9 .
C2' C17' H17E 108.8 .
H17D C17' H17E 109.5 .
C2' C17' H17F 109.6 .
H17D C17' H17F 109.5 .
H17E C17' H17F 109.5 .
C19A C18' C19' 121.9(11) .
C19A C18' C3' 114.4(10) .
C19' C18' C3' 113.9(5) .
C19A C18' H18E 103.0 .
C3' C18' H18E 108.3 .
C19A C18' H18F 114.2 .
C3' C18' H18F 108.8 .
H18E C18' H18F 107.7 .
C19' C18' H18C 109.3 .
C3' C18' H18C 109.4 .
C19' C18' H18D 107.7 .
C3' C18' H18D 108.6 .
H18F C18' H18D 124.2 .
C18' C19' H19G 110.3 .
H18F C19' H19G 114.6 .
C18' C19' H19H 108.3 .
H19G C19' H19H 109.5 .
C18' C19' H19I 109.9 .
H18F C19' H19I 127.4 .
H19G C19' H19I 109.5 .
H19H C19' H19I 109.5 .
C18' C19A H19D 109.6 .
H18C C19A H19D 111.1 .
C18' C19A H19E 115.0 .
H18C C19A H19E 135.8 .
H19D C19A H19E 109.5 .
C18' C19A H19F 103.6 .
H19D C19A H19F 109.5 .
H19E C19A H19F 109.5 .
C8' O20' C21' 116.5(3) .
O20' C21' H21D 109.4 .
O20' C21' H21E 109.0 .
H21D C21' H21E 109.5 .
O20' C21' H21F 110.1 .
H21D C21' H21F 109.5 .
H21E C21' H21F 109.5 .
C9' O22' C23' 116.8(3) .
O22' C23' H23D 109.5 .
O22' C23' H23E 109.3 .
H23D C23' H23E 109.5 .
O22' C23' H23F 109.6 .
H23D C23' H23F 109.5 .
H23E C23' H23F 109.5 .
C14' C24' C25' 112.2(4) .
C14' C24' H24C 108.8 .
C25' C24' H24C 108.7 .
C14' C24' H24D 109.7 .
C25' C24' H24D 109.3 .
H24C C24' H24D 108.1 .
C24' C25' H25D 110.4 .
C24' C25' H25E 109.3 .
H25D C25' H25E 109.5 .
C24' C25' H25F 108.7 .
H25D C25' H25F 109.5 .
H25E C25' H25F 109.5 .
C15' C26' H26D 110.2 .
C15' C26' H26E 109.0 .
H26D C26' H26E 109.5 .
C15' C26' H26F 109.3 .
H26D C26' H26F 109.5 .
H26E C26' H26F 109.5 .

loop_
_geom_bond_atom_site_label_1
_geom_bond_atom_site_label_2
_geom_bond_distance
_geom_bond_site_symmetry_2
Ag1 N3 2.282(3) .
Ag1 N2 2.338(3) .
Ag1 O2A 2.387(3) .
Ag1 O1A 2.498(4) .
Ag1 Ag2 3.1444(5) .
O1A C2A 1.278(5) .
O2A C2A 1.268(5) .
C1A C2A 1.495(6) .
C1A H1AA 0.9599 .
C1A H1AB 0.9600 .
C1A H1AC 0.9600 .
N1 C1 1.369(5) .
N1 C4 1.385(5) .
N1 H1N 0.8999 .
N2 C5 1.293(5) .
N2 C6 1.421(5) .
N3 C12 1.289(5) .
N3 C11 1.403(5) .
N4 C13 1.374(5) .
N4 C16 1.375(5) .
N4 H4N 0.9000 .
C1 C2 1.385(6) .
C1 C16 1.452(6) 2_756
C2 C3 1.411(6) .
C2 C17 1.503(6) .
C3 C4 1.389(5) .
C3 C18 1.485(6) .
C4 C5 1.418(6) .
C5 H5 0.9600 .
C6 C7 1.380(6) .
C6 C11 1.397(5) .
C7 C8 1.379(6) .
C7 H7 0.9600 .
C8 O20 1.403(5) .
C8 C9 1.417(6) .
C9 C10 1.381(6) .
C9 O22 1.384(5) .
C10 C11 1.388(6) .
C10 H10 0.9599 .
C12 C13 1.431(6) .
C12 H12 0.9601 .
C13 C14 1.401(5) .
C14 C15 1.393(6) .
C14 C24 1.494(6) .
C15 C16 1.399(6) .
C15 C26 1.512(5) .
C16 C1 1.453(6) 2_756
C17 H17A 0.9599 .
C17 H17B 0.9600 .
C17 H17C 0.9600 .
C18 C19 1.543(6) .
C18 H18A 0.9600 .
C18 H18B 0.9600 .
C19 H19A 0.9601 .
C19 H19B 0.9599 .
C19 H19C 0.9600 .
O20 C21 1.391(6) .
C21 H21A 0.9600 .
C21 H21B 0.9599 .
C21 H21C 0.9600 .
O22 C23 1.398(5) .
C23 H23A 0.9601 .
C23 H23B 0.9599 .
C23 H23C 0.9599 .
C24 C25 1.536(6) .
C24 H24A 0.9602 .
C24 H24B 0.9599 .
C25 H25A 0.9601 .
C25 H25B 0.9599 .
C25 H25C 0.9600 .
C26 H26A 0.9601 .
C26 H26B 0.9601 .
C26 H26C 0.9599 .
Ag2 N3' 2.215(3) .
Ag2 O2B 2.227(3) .
Ag2 N2' 2.348(3) .
O1B C2B 1.248(5) .
O2B C2B 1.284(5) .
C1B C2B 1.487(6) .
C1B H1BA 0.9600 .
C1B H1BB 0.9600 .
C1B H1BC 0.9600 .
N1' C1' 1.352(5) .
N1' C4' 1.378(5) .
N1' H1'N 0.9001 .
N2' C5' 1.279(5) .
N2' C6' 1.418(5) .
N3' C12' 1.302(5) .
N3' C11' 1.445(5) .
N4' C16' 1.372(5) .
N4' C13' 1.384(5) .
N4' H4'N 0.9001 .
C1' C2' 1.394(5) .
C1' C16' 1.469(5) 2_656
C2' C3' 1.399(6) .
C2' C17' 1.520(6) .
C3' C4' 1.398(6) .
C3' C18' 1.522(6) .
C4' C5' 1.441(6) .
C5' H5' 0.9602 .
C6' C11' 1.373(6) .
C6' C7' 1.420(5) .
C7' C8' 1.362(6) .
C7' H7' 0.9599 .
C8' O20' 1.351(5) .
C8' C9' 1.419(6) .
C9' C10' 1.365(5) .
C9' O22' 1.375(5) .
C10' C11' 1.396(5) .
C10' H10' 0.9601 .
C12' C13' 1.427(6) .
C12' H12' 0.9601 .
C13' C14' 1.391(6) .
C14' C15' 1.409(5) .
C14' C24' 1.495(6) .
C15' C16' 1.393(6) .
C15' C26' 1.493(6) .
C16' C1' 1.469(5) 2_656
C17' H17D 0.9600 .
C17' H17E 0.9599 .
C17' H17F 0.9599 .
C18' C19A 1.461(12) .
C18' C19' 1.464(8) .
C18' H18E 0.9600 .
C18' H18F 0.9598 .
C18' H18C 0.9601 .
C18' H18D 0.9601 .
C19' H19G 0.9601 .
C19' H19H 0.9600 .
C19' H19I 0.9600 .
C19A H18C 0.6869 .
C19A H19D 0.9600 .
C19A H19E 0.9600 .
C19A H19F 0.9600 .
O20' C21' 1.424(5) .
C21' H21D 0.9601 .
C21' H21E 0.9600 .
C21' H21F 0.9601 .
O22' C23' 1.424(5) .
C23' H23D 0.9600 .
C23' H23E 0.9601 .
C23' H23F 0.9599 .
C24' C25' 1.546(6) .
C24' H24C 0.9600 .
C24' H24D 0.9599 .
C25' H25D 0.9600 .
C25' H25E 0.9599 .
C25' H25F 0.9601 .
C26' H26D 0.9600 .
C26' H26E 0.9600 .
C26' H26F 0.9600 .

loop_
_geom_hbond_atom_site_label_D
_geom_hbond_atom_site_label_H
_geom_hbond_atom_site_label_A
_geom_hbond_distance_DH
_geom_hbond_distance_HA
_geom_hbond_distance_DA
_geom_hbond_angle_DHA
N1 H1N O2A 0.90 2.12 2.976(5) 158.4
N4 H4N O1A 0.90 1.96 2.822(5) 159.4
N1' H1'N O2B 0.90 2.00 2.883(5) 166.5
N4' H4'N O1B 0.90 2.11 2.933(5) 151.7

loop_
_geom_torsion_atom_site_label_1
_geom_torsion_atom_site_label_2
_geom_torsion_atom_site_label_3
_geom_torsion_atom_site_label_4
_geom_torsion
_geom_torsion_site_symmetry_1
_geom_torsion_site_symmetry_4
N3 Ag1 O1A C2A -178.6(3) . .
N2 Ag1 O1A C2A -69.7(4) . .
O2A Ag1 O1A C2A -1.5(3) . .
Ag2 Ag1 O1A C2A 110.1(3) . .
N3 Ag1 O2A C2A 16.0(8) . .
N2 Ag1 O2A C2A 159.2(3) . .
O1A Ag1 O2A C2A 1.5(3) . .
Ag2 Ag1 O2A C2A -87.0(3) . .
Ag1 O2A C2A O1A -2.8(5) . .
Ag1 O2A C2A C1A 174.4(4) . .
Ag1 O1A C2A O2A 2.7(5) . .
Ag1 O1A C2A C1A -174.4(4) . .
N3 Ag1 N2 C5 151.8(4) . .
O2A Ag1 N2 C5 -21.6(4) . .
O1A Ag1 N2 C5 35.1(6) . .
Ag2 Ag1 N2 C5 -144.7(4) . .
N3 Ag1 N2 C6 -27.4(2) . .
O2A Ag1 N2 C6 159.3(2) . .
O1A Ag1 N2 C6 -144.1(3) . .
Ag2 Ag1 N2 C6 36.1(2) . .
N2 Ag1 N3 C12 -144.7(4) . .
O2A Ag1 N3 C12 0.9(9) . .
O1A Ag1 N3 C12 13.9(4) . .
Ag2 Ag1 N3 C12 108.5(4) . .
N2 Ag1 N3 C11 28.5(3) . .
O2A Ag1 N3 C11 174.1(5) . .
O1A Ag1 N3 C11 -172.9(3) . .
Ag2 Ag1 N3 C11 -78.3(3) . .
C4 N1 C1 C2 -0.2(5) . .
C4 N1 C1 C16 -179.1(4) . 2_756
N1 C1 C2 C3 -0.2(5) . .
C16 C1 C2 C3 178.6(4) 2_756 .
N1 C1 C2 C17 175.0(4) . .
C16 C1 C2 C17 -6.2(7) 2_756 .
C1 C2 C3 C4 0.5(5) . .
C17 C2 C3 C4 -174.6(4) . .
C1 C2 C3 C18 -175.3(4) . .
C17 C2 C3 C18 9.5(7) . .
C1 N1 C4 C3 0.5(5) . .
C1 N1 C4 C5 -178.5(4) . .
C2 C3 C4 N1 -0.6(5) . .
C18 C3 C4 N1 175.2(4) . .
C2 C3 C4 C5 178.4(4) . .
C18 C3 C4 C5 -5.8(7) . .
C6 N2 C5 C4 -177.7(4) . .
Ag1 N2 C5 C4 3.2(7) . .
N1 C4 C5 N2 -0.8(7) . .
C3 C4 C5 N2 -179.6(4) . .
C5 N2 C6 C7 27.4(6) . .
Ag1 N2 C6 C7 -153.4(3) . .
C5 N2 C6 C11 -155.0(4) . .
Ag1 N2 C6 C11 24.2(4) . .
C11 C6 C7 C8 0.9(6) . .
N2 C6 C7 C8 178.5(4) . .
C6 C7 C8 O20 -173.2(4) . .
C6 C7 C8 C9 -0.4(7) . .
C7 C8 C9 C10 -0.5(7) . .
O20 C8 C9 C10 171.8(4) . .
C7 C8 C9 O22 -178.5(4) . .
O20 C8 C9 O22 -6.2(6) . .
O22 C9 C10 C11 178.6(4) . .
C8 C9 C10 C11 0.9(7) . .
C9 C10 C11 C6 -0.4(6) . .
C9 C10 C11 N3 -179.4(4) . .
C7 C6 C11 C10 -0.5(6) . .
N2 C6 C11 C10 -178.1(4) . .
C7 C6 C11 N3 178.6(4) . .
N2 C6 C11 N3 0.9(6) . .
C12 N3 C11 C10 -33.5(6) . .
Ag1 N3 C11 C10 152.4(3) . .
C12 N3 C11 C6 147.5(4) . .
Ag1 N3 C11 C6 -26.6(5) . .
C11 N3 C12 C13 179.7(4) . .
Ag1 N3 C12 C13 -7.6(7) . .
C16 N4 C13 C14 -0.7(5) . .
C16 N4 C13 C12 179.5(4) . .
N3 C12 C13 N4 -3.4(8) . .
N3 C12 C13 C14 176.8(4) . .
N4 C13 C14 C15 0.4(5) . .
C12 C13 C14 C15 -179.8(4) . .
N4 C13 C14 C24 176.3(4) . .
C12 C13 C14 C24 -3.9(7) . .
C13 C14 C15 C16 0.0(5) . .
C24 C14 C15 C16 -175.9(4) . .
C13 C14 C15 C26 177.1(4) . .
C24 C14 C15 C26 1.2(7) . .
C13 N4 C16 C15 0.7(5) . .
C13 N4 C16 C1 -178.6(4) . 2_756
C14 C15 C16 N4 -0.4(5) . .
C26 C15 C16 N4 -177.6(4) . .
C14 C15 C16 C1 178.8(4) . 2_756
C26 C15 C16 C1 1.7(7) . 2_756
C4 C3 C18 C19 -82.8(6) . .
C2 C3 C18 C19 92.3(6) . .
C7 C8 O20 C21 -117.5(5) . .
C9 C8 O20 C21 70.0(6) . .
C10 C9 O22 C23 -4.9(6) . .
C8 C9 O22 C23 173.0(4) . .
C15 C14 C24 C25 98.3(5) . .
C13 C14 C24 C25 -76.9(6) . .
N3 Ag1 Ag2 N3' 89.78(13) . .
N2 Ag1 Ag2 N3' 22.06(12) . .
O2A Ag1 Ag2 N3' -101.46(12) . .
O1A Ag1 Ag2 N3' -157.87(12) . .
N3 Ag1 Ag2 O2B -86.53(12) . .
N2 Ag1 Ag2 O2B -154.25(12) . .
O2A Ag1 Ag2 O2B 82.23(12) . .
O1A Ag1 Ag2 O2B 25.82(12) . .
N3 Ag1 Ag2 N2' 155.47(13) . .
N2 Ag1 Ag2 N2' 87.75(12) . .
O2A Ag1 Ag2 N2' -35.77(13) . .
O1A Ag1 Ag2 N2' -92.17(12) . .
N3' Ag2 O2B C2B -50.2(6) . .
N2' Ag2 O2B C2B 175.9(3) . .
Ag1 Ag2 O2B C2B 113.7(3) . .
Ag2 O2B C2B O1B 1.0(5) . .
Ag2 O2B C2B C1B -174.8(3) . .
N3' Ag2 N2' C5' -145.1(4) . .
O2B Ag2 N2' C5' 25.1(4) . .
Ag1 Ag2 N2' C5' 101.3(4) . .
N3' Ag2 N2' C6' 23.9(2) . .
O2B Ag2 N2' C6' -165.8(2) . .
Ag1 Ag2 N2' C6' -89.6(2) . .
O2B Ag2 N3' C12' 19.6(7) . .
N2' Ag2 N3' C12' 156.8(4) . .
Ag1 Ag2 N3' C12' -143.8(3) . .
O2B Ag2 N3' C11' -160.0(5) . .
N2' Ag2 N3' C11' -22.8(3) . .
Ag1 Ag2 N3' C11' 36.6(3) . .
C4' N1' C1' C2' 1.0(5) . .
C4' N1' C1' C16' -177.7(4) . 2_656
N1' C1' C2' C3' -0.1(5) . .
C16' C1' C2' C3' 178.5(4) 2_656 .
N1' C1' C2' C17' -178.1(5) . .
C16' C1' C2' C17' 0.5(8) 2_656 .
C1' C2' C3' C4' -0.8(5) . .
C17' C2' C3' C4' 177.2(5) . .
C1' C2' C3' C18' 178.5(5) . .
C17' C2' C3' C18' -3.5(8) . .
C1' N1' C4' C3' -1.5(5) . .
C1' N1' C4' C5' 179.5(4) . .
C2' C3' C4' N1' 1.4(5) . .
C18' C3' C4' N1' -177.9(4) . .
C2' C3' C4' C5' -179.6(4) . .
C18' C3' C4' C5' 1.2(8) . .
C6' N2' C5' C4' 178.7(4) . .
Ag2 N2' C5' C4' -13.3(7) . .
N1' C4' C5' N2' -0.3(7) . .
C3' C4' C5' N2' -179.2(5) . .
C5' N2' C6' C11' 148.0(4) . .
Ag2 N2' C6' C11' -22.8(4) . .
C5' N2' C6' C7' -33.6(6) . .
Ag2 N2' C6' C7' 155.6(3) . .
C11' C6' C7' C8' -0.5(6) . .
N2' C6' C7' C8' -178.9(4) . .
C6' C7' C8' O20' 178.2(4) . .
C6' C7' C8' C9' -1.2(6) . .
O20' C8' C9' C10' -177.5(4) . .
C7' C8' C9' C10' 1.9(6) . .
O20' C8' C9' O22' -1.0(5) . .
C7' C8' C9' O22' 178.5(4) . .
O22' C9' C10' C11' -177.1(4) . .
C8' C9' C10' C11' -0.9(6) . .
N2' C6' C11' C10' 180.0(4) . .
C7' C6' C11' C10' 1.5(6) . .
N2' C6' C11' N3' 3.6(6) . .
C7' C6' C11' N3' -174.9(4) . .
C9' C10' C11' C6' -0.9(6) . .
C9' C10' C11' N3' 175.5(4) . .
C12' N3' C11' C6' -160.2(4) . .
Ag2 N3' C11' C6' 19.5(5) . .
C12' N3' C11' C10' 23.5(6) . .
Ag2 N3' C11' C10' -156.8(3) . .
C11' N3' C12' C13' -177.2(4) . .
Ag2 N3' C12' C13' 3.1(6) . .
C16' N4' C13' C14' 0.5(5) . .
C16' N4' C13' C12' -177.1(4) . .
N3' C12' C13' N4' -0.9(7) . .
N3' C12' C13' C14' -178.1(4) . .
N4' C13' C14' C15' -1.2(5) . .
C12' C13' C14' C15' 176.4(4) . .
N4' C13' C14' C24' 175.7(4) . .
C12' C13' C14' C24' -6.7(7) . .
C13' C14' C15' C16' 1.4(5) . .
C24' C14' C15' C16' -175.5(4) . .
C13' C14' C15' C26' -174.0(4) . .
C24' C14' C15' C26' 9.0(7) . .
C13' N4' C16' C15' 0.4(5) . .
C13' N4' C16' C1' -178.1(4) . 2_656
C14' C15' C16' N4' -1.2(5) . .
C26' C15' C16' N4' 174.4(4) . .
C14' C15' C16' C1' 177.3(4) . 2_656
C26' C15' C16' C1' -7.2(8) . 2_656
C4' C3' C18' C19A 119.1(13) . .
C2' C3' C18' C19A -60.0(14) . .
C4' C3' C18' C19' -94.1(7) . .
C2' C3' C18' C19' 86.7(7) . .
C7' C8' O20' C21' -7.1(6) . .
C9' C8' O20' C21' 172.4(4) . .
C10' C9' O22' C23' -7.5(6) . .
C8' C9' O22' C23' 176.1(4) . .
C13' C14' C24' C25' -87.3(6) . .
C15' C14' C24' C25' 89.0(5) . .
